data_8102443
loop_
_publ_author_name
'Xiao-Hong Zhang'
'Ping Zhong'

_publ_section_title
;
 Crystal structure of
 N-[1-(2,6-dichloro-4-trifluoromethyl)phenyl-3-cyano-1H-pyrazol-5-yl]-N'-4-methoxybenzoyl
 thioureas, C20H12Cl2F3N5O2S
;
_journal_issue 3
_journal_name_full 'Zeitschrift f\"ur Kristallographie - New Crystal Structures'
_journal_page_first 395
_journal_volume 224
_journal_year 2009
_chemical_formula_moiety 'C20 H12 Cl2 F3 N5 O2 S'
_chemical_formula_sum 'C20 H12 Cl2 F3 N5 O2 S'
_chemical_formula_weight 514.31
_chemical_name_systematic
;
N-[1-(2,6-dichloro-4-trifluoromethyl)
phenyl-3-cyano-1H-pyrazol-5-yl]-N'-4-methoxybenzoyl Thioureas
;
_space_group_IT_number 9
_symmetry_cell_setting monoclinic
_symmetry_space_group_name_Hall 'C -2yc'
_symmetry_space_group_name_H-M 'C 1 c 1'
_atom_sites_solution_hydrogens geom
_atom_sites_solution_primary direct
_atom_sites_solution_secondary difmap
_cell_angle_alpha 90.00
_cell_angle_beta 108.185(7)
_cell_angle_gamma 90.00
_cell_formula_units_Z 4
_cell_length_a 12.501(5)
_cell_length_b 24.987(9)
_cell_length_c 7.667(3)
_cell_measurement_reflns_used 1713
_cell_measurement_temperature 298(2)
_cell_measurement_theta_max 20.579
_cell_measurement_theta_min 2.865
_cell_volume 2275.3(15)
_computing_cell_refinement 'SAINT (Bruker, 2002)'
_computing_data_collection 'SMART (Bruker, 2002)'
_computing_data_reduction SAINT
_computing_molecular_graphics 'SHELXTL(Bruker, 2002)'
_computing_publication_material 'SHELXL-97 '
_computing_structure_refinement 'SHELXL-97 (Sheldrick, 1997)'
_computing_structure_solution 'SHELXS-97 (Sheldrick, 1997)'
_diffrn_ambient_temperature 298(2)
_diffrn_measured_fraction_theta_full 0.972
_diffrn_measured_fraction_theta_max 0.972
_diffrn_measurement_device_type 'Bruker APEX area-detector diffractometer'
_diffrn_measurement_method '\f and \w scans'
_diffrn_radiation_monochromator graphite
_diffrn_radiation_source 'fine-focus sealed tube'
_diffrn_radiation_type MoK\a
_diffrn_radiation_wavelength 0.71073
_diffrn_reflns_av_R_equivalents 0.0283
_diffrn_reflns_av_sigmaI/netI 0.0464
_diffrn_reflns_limit_h_max 14
_diffrn_reflns_limit_h_min -14
_diffrn_reflns_limit_k_max 21
_diffrn_reflns_limit_k_min -30
_diffrn_reflns_limit_l_max 8
_diffrn_reflns_limit_l_min -9
_diffrn_reflns_number 5777
_diffrn_reflns_theta_full 25.41
_diffrn_reflns_theta_max 25.41
_diffrn_reflns_theta_min 1.63
_diffrn_standards_number 0
_exptl_absorpt_coefficient_mu 0.429
_exptl_absorpt_correction_T_max 0.9463
_exptl_absorpt_correction_T_min 0.9152
_exptl_absorpt_correction_type multi-scan
_exptl_absorpt_process_details 'SADABS (Bruker, 2002)'
_exptl_crystal_colour Colourless
_exptl_crystal_density_diffrn 1.501
_exptl_crystal_density_method 'not measured'
_exptl_crystal_description Block
_exptl_crystal_F_000 1040
_exptl_crystal_size_max 0.21
_exptl_crystal_size_mid 0.20
_exptl_crystal_size_min 0.13
_refine_diff_density_max 0.309
_refine_diff_density_min -0.264
_refine_diff_density_rms 0.058
_refine_ls_abs_structure_details 'Flack H D (1983), Acta Cryst. A39, 876-881'
_refine_ls_abs_structure_Flack 0.10(11)
_refine_ls_extinction_method none
_refine_ls_goodness_of_fit_ref 1.146
_refine_ls_hydrogen_treatment constr
_refine_ls_matrix_type full
_refine_ls_number_parameters 299
_refine_ls_number_reflns 3205
_refine_ls_number_restraints 2
_refine_ls_restrained_S_all 1.146
_refine_ls_R_factor_all 0.0736
_refine_ls_R_factor_gt 0.0632
_refine_ls_shift/su_max 0.000
_refine_ls_shift/su_mean 0.000
_refine_ls_structure_factor_coef Fsqd
_refine_ls_weighting_details 'calc w=1/[\s^2^(Fo^2^)+(0.0645P)^2^+1.0720P] where P=(Fo^2^+2Fc^2^)/3'
_refine_ls_weighting_scheme calc
_refine_ls_wR_factor_gt 0.1380
_refine_ls_wR_factor_ref 0.1437
_reflns_number_gt 2723
_reflns_number_total 3205
_reflns_threshold_expression I>2\s(I)
_cod_data_source_file 1267-2611.cff
_cod_data_source_block I
_cod_depositor_comments
;
The following automatic conversions were performed:
'_symmetry_cell_setting' value 'Monoclinic' changed to 'monoclinic'
according to '/home/saulius/struct/CIF-dictionaries/cif_core.dic'
dictionary named 'cif_core.dic' version 2.4.1 from
2010-06-29.

'_exptl_absorpt_correction_type' value 'Multi-scan' changed
to 'multi-scan' according to
'/home/saulius/struct/CIF-dictionaries/cif_core.dic' dictionary named
'cif_core.dic' version 2.4.1 from 2010-06-29.

Automatic conversion script
Id: cif_fix_enum 1555 2011-01-17 13:19:09Z saulius 
;
_cod_original_cell_volume 2275.3(14)
_cod_original_sg_symbol_H-M 'C c'
_cod_database_code 8102443

loop_
_symmetry_equiv_pos_as_xyz
'x, y, z'
'x, -y, z+1/2'
'x+1/2, y+1/2, z'
'x+1/2, -y+1/2, z+1/2'

loop_
_atom_site_label
_atom_site_type_symbol
_atom_site_fract_x
_atom_site_fract_y
_atom_site_fract_z
_atom_site_U_iso_or_equiv
_atom_site_adp_type
_atom_site_occupancy
_atom_site_symmetry_multiplicity
_atom_site_calc_flag
_atom_site_refinement_flags
_atom_site_disorder_assembly
_atom_site_disorder_group
Cl1 Cl 1.05454(19) 0.15996(8) 0.4248(3) 0.0950(6) Uani 1 1 d . . .
Cl2 Cl 0.77715(15) 0.23343(7) -0.2144(3) 0.0889(6) Uani 1 1 d . . .
S1 S 0.64484(12) 0.30523(6) 0.3870(2) 0.0595(4) Uani 1 1 d . . .
F1 F 0.8440(6) 0.0117(3) -0.1808(16) 0.214(5) Uani 1 1 d . . .
F2 F 1.0141(7) 0.0108(3) -0.0694(14) 0.178(3) Uani 1 1 d . . .
F3 F 0.9474(15) 0.0485(3) -0.3120(14) 0.279(7) Uani 1 1 d . . .
O1 O 0.6942(4) 0.13292(19) 0.2546(9) 0.0941(17) Uani 1 1 d . . .
O2 O 0.2574(4) 0.01187(19) 0.2868(8) 0.0915(16) Uani 1 1 d . . .
N1 N 1.0946(5) 0.4062(3) 0.2810(10) 0.095(2) Uani 1 1 d . . .
N2 N 0.9958(4) 0.27865(17) 0.1610(7) 0.0534(11) Uani 1 1 d . . .
N3 N 0.9182(3) 0.24285(16) 0.1752(6) 0.0468(10) Uani 1 1 d . . .
N4 N 0.7656(4) 0.22945(18) 0.2851(7) 0.0585(12) Uani 1 1 d . . .
H4 H 0.7711 0.1961 0.2619 0.070 Uiso 1 1 calc R . .
N5 N 0.6054(4) 0.20197(18) 0.3399(7) 0.0557(12) Uani 1 1 d . . .
H5 H 0.5488 0.2098 0.3764 0.067 Uiso 1 1 calc R . .
C1 C 0.9304(13) 0.0402(4) -0.1551(14) 0.119(3) Uani 1 1 d . . .
C2 C 0.9227(6) 0.0936(2) -0.0662(9) 0.0653(16) Uani 1 1 d . . .
C3 C 0.9813(6) 0.1004(2) 0.1172(10) 0.0717(18) Uani 1 1 d . . .
H3 H 1.0218 0.0722 0.1864 0.086 Uiso 1 1 calc R . .
C4 C 0.9785(5) 0.1489(2) 0.1948(8) 0.0579(14) Uani 1 1 d . . .
C5 C 0.9164(4) 0.1910(2) 0.0955(8) 0.0473(12) Uani 1 1 d . . .
C6 C 0.8562(4) 0.1815(2) -0.0846(8) 0.0551(14) Uani 1 1 d . . .
C7 C 0.8575(6) 0.1329(2) -0.1665(9) 0.0653(16) Uani 1 1 d . . .
H7 H 0.8147 0.1270 -0.2881 0.078 Uiso 1 1 calc R . .
C8 C 0.8503(4) 0.2629(2) 0.2666(7) 0.0499(13) Uani 1 1 d . . .
C9 C 0.8838(5) 0.3137(2) 0.3177(8) 0.0579(14) Uani 1 1 d . . .
H9 H 0.8537 0.3377 0.3826 0.069 Uiso 1 1 calc R . .
C10 C 0.9746(4) 0.3216(2) 0.2494(8) 0.0526(13) Uani 1 1 d . . .
C11 C 1.0431(5) 0.3682(3) 0.2668(9) 0.0657(16) Uani 1 1 d . . .
C12 C 0.6761(4) 0.2439(2) 0.3355(7) 0.0500(13) Uani 1 1 d . . .
C13 C 0.6130(5) 0.1496(2) 0.2941(9) 0.0593(15) Uani 1 1 d . . .
C14 C 0.5179(5) 0.1136(2) 0.2907(8) 0.0569(14) Uani 1 1 d . . .
C15 C 0.5338(5) 0.0593(3) 0.2881(11) 0.0748(19) Uani 1 1 d . . .
H15 H 0.6033 0.0460 0.2881 0.090 Uiso 1 1 calc R . .
C16 C 0.4484(6) 0.0244(3) 0.2856(10) 0.0757(19) Uani 1 1 d . . .
H16 H 0.4604 -0.0123 0.2831 0.091 Uiso 1 1 calc R . .
C17 C 0.3458(5) 0.0433(3) 0.2868(10) 0.0682(16) Uani 1 1 d . . .
C18 C 0.3286(5) 0.0980(3) 0.2872(10) 0.0668(17) Uani 1 1 d . . .
H18 H 0.2584 0.1111 0.2843 0.080 Uiso 1 1 calc R . .
C19 C 0.4130(5) 0.1328(2) 0.2917(8) 0.0595(15) Uani 1 1 d . . .
H19 H 0.4010 0.1695 0.2954 0.071 Uiso 1 1 calc R . .
C20 C 0.2674(7) -0.0449(3) 0.2673(14) 0.099(3) Uani 1 1 d . . .
H20A H 0.2986 -0.0520 0.1701 0.149 Uiso 1 1 calc R . .
H20B H 0.1944 -0.0611 0.2388 0.149 Uiso 1 1 calc R . .
H20C H 0.3159 -0.0595 0.3801 0.149 Uiso 1 1 calc R . .

loop_
_atom_site_aniso_label
_atom_site_aniso_U_11
_atom_site_aniso_U_22
_atom_site_aniso_U_33
_atom_site_aniso_U_23
_atom_site_aniso_U_13
_atom_site_aniso_U_12
Cl1 0.1269(14) 0.0881(13) 0.0575(9) 0.0062(9) 0.0107(9) 0.0134(11)
Cl2 0.0758(11) 0.0753(11) 0.0885(12) 0.0059(9) -0.0134(9) 0.0075(9)
S1 0.0663(9) 0.0483(8) 0.0785(10) 0.0000(7) 0.0435(8) 0.0052(7)
F1 0.156(6) 0.106(5) 0.353(14) -0.126(7) 0.040(7) -0.034(4)
F2 0.210(7) 0.087(4) 0.245(10) -0.051(5) 0.081(7) 0.043(5)
F3 0.63(2) 0.104(5) 0.175(7) -0.021(5) 0.224(11) 0.039(9)
O1 0.085(3) 0.060(3) 0.167(5) -0.031(3) 0.083(3) -0.010(2)
O2 0.082(3) 0.069(3) 0.137(5) -0.007(3) 0.055(3) -0.023(2)
N1 0.091(4) 0.062(4) 0.140(6) -0.020(4) 0.050(4) -0.014(3)
N2 0.055(3) 0.045(3) 0.071(3) -0.003(2) 0.035(2) -0.006(2)
N3 0.049(2) 0.042(2) 0.056(3) -0.001(2) 0.028(2) -0.0029(19)
N4 0.068(3) 0.047(3) 0.081(3) -0.012(2) 0.052(3) -0.006(2)
N5 0.054(3) 0.054(3) 0.071(3) -0.009(2) 0.035(2) -0.003(2)
C1 0.209(11) 0.075(6) 0.084(6) -0.018(5) 0.062(7) -0.009(8)
C2 0.089(4) 0.045(3) 0.074(4) -0.007(3) 0.044(4) -0.013(3)
C3 0.101(5) 0.042(3) 0.084(5) 0.009(3) 0.046(4) 0.012(3)
C4 0.067(3) 0.060(4) 0.054(3) 0.006(3) 0.031(3) 0.004(3)
C5 0.045(3) 0.050(3) 0.057(3) 0.000(2) 0.030(2) -0.005(2)
C6 0.046(3) 0.067(4) 0.056(4) 0.002(3) 0.020(3) -0.013(3)
C7 0.076(4) 0.059(4) 0.064(4) -0.015(3) 0.027(3) -0.018(3)
C8 0.056(3) 0.051(3) 0.053(3) -0.006(2) 0.033(3) -0.007(3)
C9 0.063(3) 0.056(4) 0.066(4) -0.009(3) 0.037(3) -0.001(3)
C10 0.056(3) 0.044(3) 0.063(3) 0.002(3) 0.026(3) -0.003(2)
C11 0.060(4) 0.056(4) 0.084(5) -0.012(3) 0.027(3) -0.002(3)
C12 0.054(3) 0.054(3) 0.052(3) -0.001(3) 0.031(3) -0.005(3)
C13 0.064(3) 0.053(3) 0.077(4) -0.006(3) 0.045(3) -0.005(3)
C14 0.066(3) 0.054(4) 0.060(3) -0.007(3) 0.032(3) -0.004(3)
C15 0.065(4) 0.055(4) 0.113(6) -0.011(4) 0.041(4) 0.005(3)
C16 0.085(4) 0.047(3) 0.106(6) -0.008(3) 0.046(4) -0.008(3)
C17 0.072(4) 0.058(4) 0.080(4) -0.007(3) 0.032(3) -0.011(3)
C18 0.053(3) 0.056(4) 0.097(5) -0.007(3) 0.033(3) -0.007(3)
C19 0.063(4) 0.047(3) 0.069(4) -0.006(3) 0.021(3) 0.010(3)
C20 0.109(6) 0.066(5) 0.140(7) -0.016(5) 0.063(5) -0.032(4)

loop_
_atom_type_symbol
_atom_type_description
_atom_type_scat_dispersion_real
_atom_type_scat_dispersion_imag
_atom_type_scat_source
C C 0.0033 0.0016 'International Tables Vol C Tables 4.2.6.8 and 6.1.1.4'
H H 0.0000 0.0000 'International Tables Vol C Tables 4.2.6.8 and 6.1.1.4'
N N 0.0061 0.0033 'International Tables Vol C Tables 4.2.6.8 and 6.1.1.4'
O O 0.0106 0.0060 'International Tables Vol C Tables 4.2.6.8 and 6.1.1.4'
F F 0.0171 0.0103 'International Tables Vol C Tables 4.2.6.8 and 6.1.1.4'
S S 0.1246 0.1234 'International Tables Vol C Tables 4.2.6.8 and 6.1.1.4'
Cl Cl 0.1484 0.1585 'International Tables Vol C Tables 4.2.6.8 and 6.1.1.4'

loop_
_geom_angle_atom_site_label_1
_geom_angle_atom_site_label_2
_geom_angle_atom_site_label_3
_geom_angle
_geom_angle_site_symmetry_1
_geom_angle_site_symmetry_3
_geom_angle_publ_flag
C17 O2 C20 118.3(5) . . yes
C10 N2 N3 103.3(4) . . yes
N2 N3 C8 112.3(4) . . ?
N2 N3 C5 118.8(4) . . yes
C8 N3 C5 128.9(4) . . ?
C12 N4 C8 126.7(4) . . yes
C12 N4 H4 116.7 . . ?
C8 N4 H4 116.7 . . ?
C13 N5 C12 128.7(4) . . yes
C13 N5 H5 115.6 . . ?
C12 N5 H5 115.6 . . ?
F1 C1 F2 106.2(9) . . yes
F1 C1 F3 109.0(11) . . ?
F2 C1 F3 102.9(12) . . ?
F1 C1 C2 113.4(10) . . ?
F2 C1 C2 115.6(9) . . ?
F3 C1 C2 109.1(8) . . ?
C7 C2 C3 121.7(6) . . ?
C7 C2 C1 119.6(7) . . ?
C3 C2 C1 118.7(7) . . ?
C4 C3 C2 118.6(6) . . ?
C4 C3 H3 120.7 . . ?
C2 C3 H3 120.7 . . ?
C3 C4 C5 121.7(6) . . ?
C3 C4 Cl1 120.3(5) . . ?
C5 C4 Cl1 118.1(5) . . yes
C6 C5 C4 117.3(5) . . ?
C6 C5 N3 121.2(5) . . ?
C4 C5 N3 121.5(5) . . ?
C7 C6 C5 122.2(6) . . ?
C7 C6 Cl2 119.0(5) . . ?
C5 C6 Cl2 118.8(5) . . yes
C2 C7 C6 118.3(6) . . ?
C2 C7 H7 120.8 . . ?
C6 C7 H7 120.8 . . ?
N3 C8 C9 108.0(4) . . ?
N3 C8 N4 116.8(4) . . ?
C9 C8 N4 135.2(5) . . ?
C8 C9 C10 103.7(5) . . ?
C8 C9 H9 128.2 . . ?
C10 C9 H9 128.2 . . ?
N2 C10 C9 112.7(5) . . yes
N2 C10 C11 119.5(5) . . ?
C9 C10 C11 127.7(5) . . ?
N1 C11 C10 177.7(6) . . yes
N4 C12 N5 113.6(5) . . ?
N4 C12 S1 126.7(4) . . ?
N5 C12 S1 119.7(4) . . yes
O1 C13 N5 121.5(5) . . ?
O1 C13 C14 120.8(5) . . yes
N5 C13 C14 117.7(5) . . ?
C15 C14 C19 118.7(5) . . ?
C15 C14 C13 118.7(5) . . ?
C19 C14 C13 122.5(5) . . yes
C14 C15 C16 120.9(6) . . ?
C14 C15 H15 119.6 . . ?
C16 C15 H15 119.6 . . ?
C17 C16 C15 120.4(6) . . ?
C17 C16 H16 119.8 . . ?
C15 C16 H16 119.8 . . ?
O2 C17 C16 124.5(6) . . ?
O2 C17 C18 116.4(5) . . ?
C16 C17 C18 119.1(5) . . ?
C19 C18 C17 120.8(5) . . ?
C19 C18 H18 119.6 . . ?
C17 C18 H18 119.6 . . ?
C18 C19 C14 120.0(5) . . yes
C18 C19 H19 120.0 . . ?
C14 C19 H19 120.0 . . ?
O2 C20 H20A 109.5 . . ?
O2 C20 H20B 109.5 . . ?
H20A C20 H20B 109.5 . . ?
O2 C20 H20C 109.5 . . ?
H20A C20 H20C 109.5 . . ?
H20B C20 H20C 109.5 . . ?

loop_
_geom_bond_atom_site_label_1
_geom_bond_atom_site_label_2
_geom_bond_distance
_geom_bond_site_symmetry_2
_geom_bond_publ_flag
Cl1 C4 1.744(6) . ?
Cl2 C6 1.742(6) . ?
S1 C12 1.659(6) . yes
F1 C1 1.258(13) . yes
F2 C1 1.281(13) . ?
F3 C1 1.301(12) . ?
O1 C13 1.219(7) . ?
O2 C17 1.355(7) . ?
O2 C20 1.435(9) . ?
N1 C11 1.134(8) . yes
N2 C10 1.340(7) . ?
N2 N3 1.349(6) . yes
N3 C8 1.354(6) . ?
N3 C5 1.429(7) . yes
N4 C12 1.342(6) . ?
N4 C8 1.390(6) . ?
N4 H4 0.8600 . ?
N5 C13 1.366(7) . yes
N5 C12 1.379(7) . ?
N5 H5 0.8600 . ?
C1 C2 1.515(11) . ?
C2 C7 1.351(9) . ?
C2 C3 1.378(9) . ?
C3 C4 1.356(9) . ?
C3 H3 0.9300 . ?
C4 C5 1.385(8) . yes
C5 C6 1.372(8) . ?
C6 C7 1.371(8) . ?
C7 H7 0.9300 . ?
C8 C9 1.357(8) . ?
C9 C10 1.404(7) . ?
C9 H9 0.9300 . ?
C10 C11 1.426(9) . ?
C13 C14 1.485(8) . ?
C14 C15 1.371(8) . ?
C14 C19 1.399(8) . yes
C15 C16 1.375(9) . ?
C15 H15 0.9300 . ?
C16 C17 1.370(9) . ?
C16 H16 0.9300 . ?
C17 C18 1.385(9) . ?
C18 C19 1.359(8) . ?
C18 H18 0.9300 . ?
C19 H19 0.9300 . ?
C20 H20A 0.9600 . ?
C20 H20B 0.9600 . ?
C20 H20C 0.9600 . ?

loop_
_geom_hbond_atom_site_label_D
_geom_hbond_atom_site_label_H
_geom_hbond_atom_site_label_A
_geom_hbond_distance_DH
_geom_hbond_distance_HA
_geom_hbond_distance_DA
_geom_hbond_angle_DHA
_geom_hbond_site_symmetry_A
N4 H4 O1 0.86 1.84 2.557(6) 139.8 .

loop_
_cod_related_entry_id
_cod_related_entry_database
_cod_related_entry_code
1 ChemSpider 30653962
